data_1525584
loop_
_publ_author_name
'Arbi, K.'
'Ben Hassan-Chehimi, D.'
'Trabelsi-Ayadi, M.'
'Silvestre, J.P.'

_publ_section_title
;
 Structure refinement of potassium-samarium cyclotetraphosphate K Sm P4
 O12
;
_journal_name_full 'Materials Research Bulletin'
_journal_page_first 1533
_journal_page_last 1539
_journal_volume 35
_journal_year 2000
_chemical_formula_sum 'K O12 P4 Sm'
_chemical_name_systematic 'K Sm (P4 O12)'
_space_group_IT_number 15
_symmetry_space_group_name_Hall '-C 2yc'
_symmetry_space_group_name_H-M 'C 1 2/c 1'
_cell_angle_alpha 90
_cell_angle_beta 110.78
_cell_angle_gamma 90
_cell_formula_units_Z 4
_cell_length_a 7.861
_cell_length_b 12.415
_cell_length_c 10.569
_cell_volume 964.376
_citation_journal_id_ASTM MRBUAC
_cod_data_source_file Arbi_MRBUAC_2000_294.cif
_cod_data_source_block K1O12P4Sm1
_cod_original_cell_volume 964.3765
_cod_original_formula_sum 'K1 O12 P4 Sm1'
_cod_database_code 1525584

loop_
_symmetry_equiv_pos_as_xyz
x,y,z
-x,y,-z+1/2
-x,-y,-z
x,-y,z-1/2
x+1/2,y+1/2,z
-x+1/2,y+1/2,-z+1/2
-x+1/2,-y+1/2,-z
x+1/2,-y+1/2,z-1/2

loop_
_atom_site_label
_atom_site_type_symbol
_atom_site_fract_x
_atom_site_fract_y
_atom_site_fract_z
_atom_site_occupancy
_atom_site_U_iso_or_equiv
P2 P+5 0.4585 0.6707 0.5008 1 0.0
Sm1 Sm+3 0 0.6199 0.25 1 0.0
O6 O-2 0.4301 0.5723 0.5869 1 0.0
O2 O-2 0.56 0.7554 0.5979 1 0.0
O4 O-2 0.2186 0.4741 0.6744 1 0.0
P1 P+5 0.2833 0.4775 0.5592 1 0.0
O1 O-2 0.1508 0.4872 0.4181 1 0.0
K1 K+1 0 0.3161 0.25 1 0.0
O5 O-2 0.4068 0.3742 0.5714 1 0.0
O3 O-2 0.2901 0.7009 0.3874 1 0.0
